data_4300080
loop_
_publ_author_name
'M. C. Barral'
'R. Jim\'enez-Aparicio'
'D. P\'erez-Quintanilla'
'J. L. Priego'
'E. C. Royer'
'M. R. Torres'
'F. A. Urbanos'

_publ_contact_author
; 
      Reyes Jim\'enez-Aparicio
      Departamento de Qu\'imica Inorg\'anica
      Facultad de Ciencias Qu\'imicas
      Universidad Complutense
      Ciudad Universitaria
      28040 Madrid (Spain)
;
_publ_contact_author_email qcmm@eucmax.sim.ucm.es
_publ_contact_author_fax '+34 91 3944352'
_publ_contact_author_phone '+34 91 3944334'
_publ_section_title
;
Magnetic Properties of Diruthenium(II,III) Carboxylate Compounds. Crystal
Structures of Ru2Cl(\m-O2CCHCHCHCHMe)4 and Ru2Cl(\m-O2CCH2OMe)4
;
_journal_name_full 'Inorganic Chemistry'
_journal_page_first 65
_journal_page_last 70
_journal_paper_doi 10.1021/ic9907462
_journal_volume 39
_journal_year 2000
_chemical_formula_sum 'C12 H20 Cl O12 Ru2'
_chemical_formula_weight 593.87
_space_group_IT_number 14
_symmetry_cell_setting Monoclinic
_symmetry_space_group_name_Hall '-P 2ybc'
_symmetry_space_group_name_H-M 'P 1 21/c 1'
_atom_sites_solution_hydrogens geom
_atom_sites_solution_primary direct
_atom_sites_solution_secondary difmap
_audit_creation_method SHELXL
_cell_angle_alpha 90.00
_cell_angle_beta 91.18(2)
_cell_angle_gamma 90.00
_cell_formula_units_Z 4
_cell_length_a 12.132(4)
_cell_length_b 11.570(2)
_cell_length_c 13.674(2)
_cell_measurement_temperature 293(2)
_cell_volume 1919.0(8)
_computing_structure_refinement 'SHELXL-93 (Sheldrick, 1993)'
_computing_structure_solution 'SHELXS-86 (Sheldrick, 1990)'
_diffrn_ambient_temperature 293(2)
_diffrn_radiation_monochromator graphite
_diffrn_radiation_source 'fine-focus sealed tube'
_diffrn_radiation_type MoK\a
_diffrn_radiation_wavelength 0.71073
_diffrn_reflns_av_R_equivalents 0.0319
_diffrn_reflns_av_sigmaI/netI 0.0381
_diffrn_reflns_limit_h_max 14
_diffrn_reflns_limit_h_min -14
_diffrn_reflns_limit_k_max 13
_diffrn_reflns_limit_k_min 0
_diffrn_reflns_limit_l_max 16
_diffrn_reflns_limit_l_min 0
_diffrn_reflns_number 3367
_diffrn_reflns_theta_max 24.96
_diffrn_reflns_theta_min 1.68
_exptl_absorpt_coefficient_mu 1.771
_exptl_crystal_density_diffrn 2.056
_exptl_crystal_F_000 1172
_exptl_crystal_size_max 0.40
_exptl_crystal_size_mid 0.05
_exptl_crystal_size_min 0.05
_refine_diff_density_max 0.669
_refine_diff_density_min -1.323
_refine_diff_density_rms 0.138
_refine_ls_extinction_method none
_refine_ls_goodness_of_fit_all 0.711
_refine_ls_goodness_of_fit_obs 0.619
_refine_ls_matrix_type full
_refine_ls_number_parameters 224
_refine_ls_number_reflns 3222
_refine_ls_number_restraints 0
_refine_ls_restrained_S_all 0.711
_refine_ls_restrained_S_obs 0.619
_refine_ls_R_factor_all 0.0734
_refine_ls_R_factor_obs 0.0347
_refine_ls_shift/esd_max -0.157
_refine_ls_shift/esd_mean 0.025
_refine_ls_structure_factor_coef Fsqd
_refine_ls_weighting_details 'w=1/[\s^2^(Fo^2^)+(0.1225P)^2^+21.4783P] where P=(Fo^2^+2Fc^2^)/3'
_refine_ls_weighting_scheme calc
_refine_ls_wR_factor_all 0.1415
_refine_ls_wR_factor_obs 0.1021
_reflns_number_observed 2273
_reflns_number_total 3222
_reflns_observed_criterion >2sigma(I)
_cod_depositor_comments
;
The following automatic conversions were performed:

'_refine_ls_weighting_scheme' value 'calc
w=1/[\s^2^(Fo^2^)+(0.1225P)^2^+21.4783P] where P=(Fo^2^+2Fc^2^)/3'
was changed to 'calc'. New tag '_refine_ls_weighting_details' was
created. The value of the new tag was set to
'w=1/[\s^2^(Fo^2^)+(0.1225P)^2^+21.4783P] where P=(Fo^2^+2Fc^2^)/3'.

Automatic conversion script
Id: cif_fix_values 3143 2015-03-26 13:38:13Z robertas 
;
_cod_original_cell_volume 1919.0(7)
_cod_database_code 4300080

loop_
_symmetry_equiv_pos_as_xyz
'x, y, z'
'-x, y+1/2, -z+1/2'
'-x, -y, -z'
'x, -y-1/2, z-1/2'

loop_
_atom_site_aniso_label
_atom_site_aniso_U_11
_atom_site_aniso_U_22
_atom_site_aniso_U_33
_atom_site_aniso_U_23
_atom_site_aniso_U_13
_atom_site_aniso_U_12
Ru1 0.0159(3) 0.0256(3) 0.0238(3) 0.0005(2) -0.0006(2) -0.0025(2)
Ru2 0.0151(3) 0.0277(3) 0.0234(3) 0.0019(2) 0.0027(2) -0.0016(2)
Cl1 0.0177(8) 0.0506(11) 0.0269(8) 0.0044(8) 0.0011(7) -0.0007(8)
O1 0.019(3) 0.040(3) 0.031(3) -0.003(2) 0.000(2) -0.001(2)
O3 0.017(2) 0.037(3) 0.033(3) -0.007(2) 0.003(2) -0.001(2)
C1 0.024(4) 0.033(4) 0.029(4) -0.002(3) 0.001(3) -0.005(3)
C2 0.026(4) 0.051(5) 0.029(4) -0.007(3) -0.003(3) -0.001(4)
O9 0.024(3) 0.057(4) 0.041(3) -0.007(3) 0.009(2) 0.006(3)
O4 0.023(3) 0.027(3) 0.039(3) 0.005(2) -0.007(2) -0.003(2)
O7 0.019(3) 0.026(2) 0.037(3) -0.001(2) 0.001(2) -0.005(2)
C4 0.028(4) 0.028(4) 0.032(4) -0.001(3) 0.002(3) 0.000(3)
C5 0.037(5) 0.034(4) 0.051(5) 0.003(4) -0.013(4) -0.005(4)
O10 0.045(4) 0.037(3) 0.066(4) -0.004(3) 0.003(3) -0.009(3)
O2 0.016(2) 0.035(3) 0.030(3) 0.006(2) 0.001(2) 0.000(2)
O8 0.018(3) 0.046(3) 0.028(3) 0.004(2) 0.000(2) -0.001(2)
C7 0.025(4) 0.034(4) 0.027(4) 0.005(3) 0.000(3) -0.002(3)
C8 0.026(4) 0.046(5) 0.046(5) 0.013(4) 0.002(4) 0.002(4)
O11 0.024(3) 0.055(4) 0.040(3) 0.015(3) 0.001(2) 0.010(3)
O5 0.022(3) 0.031(3) 0.035(3) 0.001(2) 0.004(2) -0.004(2)
O6 0.027(3) 0.032(3) 0.035(3) -0.005(2) 0.004(2) -0.004(2)
C10 0.026(4) 0.036(4) 0.030(4) 0.000(3) 0.001(3) -0.002(3)
C11 0.044(5) 0.038(5) 0.058(6) -0.008(4) 0.017(4) -0.011(4)
O12 0.041(4) 0.038(3) 0.066(4) 0.001(3) 0.011(3) -0.011(3)

loop_
_atom_site_label
_atom_site_type_symbol
_atom_site_fract_x
_atom_site_fract_y
_atom_site_fract_z
_atom_site_U_iso_or_equiv
_atom_site_thermal_displace_type
_atom_site_occupancy
_atom_site_calc_flag
_atom_site_refinement_flags
_atom_site_disorder_group
Ru1 Ru 0.42167(4) 0.00782(5) 0.45234(4) 0.0218(2) Uani 1 d . .
Ru2 Ru 0.07478(4) 0.00266(5) 0.45052(4) 0.0220(2) Uani 1 d . .
Cl1 Cl 0.24614(15) 0.0172(2) 0.34436(13) 0.0317(4) Uani 1 d . .
O1 O 0.5064(4) -0.0392(5) 0.3333(4) 0.0301(11) Uani 1 d . .
O3 O 0.3414(4) 0.0614(4) 0.5724(4) 0.0288(11) Uani 1 d . .
C1 C 0.3912(6) 0.0650(6) 0.6546(5) 0.029(2) Uani 1 d . .
C2 C 0.3340(6) 0.1036(8) 0.7437(6) 0.035(2) Uani 1 d . .
H2A H 0.3513(6) 0.0510(8) 0.7971(6) 0.042 Uiso 1 calc R .
H2B H 0.3602(6) 0.1799(8) 0.7622(6) 0.042 Uiso 1 calc R .
O9 O 0.2185(4) 0.1072(5) 0.7279(4) 0.0405(14) Uani 1 d . .
O4 O 0.4577(4) 0.1752(4) 0.4250(4) 0.0301(12) Uani 1 d . .
O7 O 0.3923(4) -0.1619(4) 0.4786(4) 0.0273(11) Uani 1 d . .
C4 C 0.5426(6) 0.2188(6) 0.4678(6) 0.029(2) Uani 1 d . .
C5 C 0.5614(7) 0.3449(7) 0.4489(6) 0.041(2) Uani 1 d . .
H5A H 0.5773(7) 0.3547(7) 0.3801(6) 0.049 Uiso 1 calc R .
H5B H 0.4935(7) 0.3861(7) 0.4614(6) 0.049 Uiso 1 calc R .
O10 O 0.6467(5) 0.3961(5) 0.5044(5) 0.049(2) Uani 1 d . .
O2 O 0.1618(4) -0.0802(4) 0.5573(4) 0.0270(11) Uani 1 d . .
O8 O -0.0165(4) 0.0797(5) 0.3439(4) 0.0310(12) Uani 1 d . .
C7 C 0.1180(6) -0.1015(6) 0.6375(5) 0.029(2) Uani 1 d . .
C8 C 0.1813(6) -0.1615(8) 0.7161(6) 0.039(2) Uani 1 d . .
H8B H 0.1689(6) -0.1233(8) 0.7781(6) 0.047 Uiso 1 calc R .
H8C H 0.1557(6) -0.2406(8) 0.7213(6) 0.047 Uiso 1 calc R .
O11 O 0.2952(4) -0.1610(5) 0.6966(4) 0.0395(14) Uani 1 d . .
O5 O 0.1102(4) 0.1616(4) 0.5044(4) 0.0293(11) Uani 1 d . .
O6 O 0.0331(4) -0.1540(4) 0.3949(4) 0.0317(12) Uani 1 d . .
C10 C 0.0491(6) 0.2039(7) 0.5677(5) 0.031(2) Uani 1 d . .
C11 C 0.0719(8) 0.3248(7) 0.6051(7) 0.046(2) Uani 1 d . .
H11A H 0.0042(8) 0.3693(7) 0.6001(7) 0.056 Uiso 1 calc R .
H11B H 0.0930(8) 0.3203(7) 0.6738(7) 0.056 Uiso 1 calc R .
O12 O 0.1541(5) 0.3837(5) 0.5556(5) 0.048(2) Uani 1 d . .
C3 C 0.1630(9) 0.1403(9) 0.8135(7) 0.060(3) Uiso 1 d . .
H3A H 0.0850(9) 0.1418(9) 0.8003(7) 0.090 Uiso 1 calc R .
H3B H 0.1874(9) 0.2157(9) 0.8336(7) 0.090 Uiso 1 calc R .
H3C H 0.1790(9) 0.0856(9) 0.8647(7) 0.090 Uiso 1 calc R .
C6 C 0.7524(8) 0.3650(9) 0.4718(8) 0.060(3) Uiso 1 d . .
H6B H 0.8077(8) 0.4015(9) 0.5124(8) 0.089 Uiso 1 calc R .
H6C H 0.7605(8) 0.3897(9) 0.4053(8) 0.089 Uiso 1 calc R .
H6D H 0.7610(8) 0.2826(9) 0.4756(8) 0.089 Uiso 1 calc R .
C9 C 0.3589(8) -0.2130(9) 0.7729(7) 0.054(2) Uiso 1 d . .
H9A H 0.4355(8) -0.2107(9) 0.7568(7) 0.081 Uiso 1 calc R .
H9B H 0.3362(8) -0.2919(9) 0.7809(7) 0.081 Uiso 1 calc R .
H9C H 0.3480(8) -0.1716(9) 0.8328(7) 0.081 Uiso 1 calc R .
C12 C 0.2625(9) 0.3493(9) 0.5855(8) 0.060(3) Uiso 1 d . .
H12A H 0.3157(9) 0.3914(9) 0.5486(8) 0.090 Uiso 1 calc R .
H12B H 0.2714(9) 0.2680(9) 0.5741(8) 0.090 Uiso 1 calc R .
H12C H 0.2734(9) 0.3653(9) 0.6539(8) 0.090 Uiso 1 calc R .

loop_
_atom_type_symbol
_atom_type_description
_atom_type_scat_dispersion_real
_atom_type_scat_dispersion_imag
_atom_type_scat_source
C C 0.0033 0.0016 'International Tables Vol C Tables 4.2.6.8 and 6.1.1.4'
H H 0.0000 0.0000 'International Tables Vol C Tables 4.2.6.8 and 6.1.1.4'
O O 0.0106 0.0060 'International Tables Vol C Tables 4.2.6.8 and 6.1.1.4'
Cl Cl 0.1484 0.1585 'International Tables Vol C Tables 4.2.6.8 and 6.1.1.4'
Ru Ru -1.2594 0.8363 'International Tables Vol C Tables 4.2.6.8 and 6.1.1.4'

loop_
_geom_angle_atom_site_label_1
_geom_angle_atom_site_label_2
_geom_angle_atom_site_label_3
_geom_angle
_geom_angle_site_symmetry_1
_geom_angle_site_symmetry_3
_geom_angle_publ_flag
O1 Ru1 O3 177.3(2) . . ?
O1 Ru1 O4 89.6(2) . . ?
O3 Ru1 O4 88.1(2) . . ?
O1 Ru1 O7 88.6(2) . . ?
O3 Ru1 O7 93.7(2) . . ?
O4 Ru1 O7 177.5(2) . . ?
O1 Ru1 Ru1 90.40(14) . 3_656 ?
O3 Ru1 Ru1 88.28(14) . 3_656 ?
O4 Ru1 Ru1 90.06(14) . 3_656 ?
O7 Ru1 Ru1 88.25(14) . 3_656 ?
O1 Ru1 Cl1 88.74(15) . . ?
O3 Ru1 Cl1 92.65(14) . . ?
O4 Ru1 Cl1 91.88(14) . . ?
O7 Ru1 Cl1 89.79(14) . . ?
Ru1 Ru1 Cl1 177.87(6) 3_656 . ?
O8 Ru2 O5 88.3(2) . . ?
O8 Ru2 O2 177.6(2) . . ?
O5 Ru2 O2 93.7(2) . . ?
O8 Ru2 O6 89.7(2) . . ?
O5 Ru2 O6 177.6(2) . . ?
O2 Ru2 O6 88.3(2) . . ?
O8 Ru2 Ru2 90.51(14) . 3_556 ?
O5 Ru2 Ru2 88.52(14) . 3_556 ?
O2 Ru2 Ru2 88.22(14) . 3_556 ?
O6 Ru2 Ru2 90.19(15) . 3_556 ?
O8 Ru2 Cl1 90.08(14) . . ?
O5 Ru2 Cl1 88.73(14) . . ?
O2 Ru2 Cl1 91.29(14) . . ?
O6 Ru2 Cl1 92.59(15) . . ?
Ru2 Ru2 Cl1 177.16(6) 3_556 . ?
Ru2 Cl1 Ru1 110.11(7) . . ?
C1 O1 Ru1 117.8(5) 3_656 . ?
C1 O3 Ru1 120.1(5) . . ?
O3 C1 O1 123.3(7) . 3_656 ?
O3 C1 C2 121.1(7) . . ?
O1 C1 C2 115.6(6) 3_656 . ?
O9 C2 C1 111.3(6) . . ?
C2 O9 C3 111.6(6) . . ?
C4 O4 Ru1 117.9(4) . . ?
C4 O7 Ru1 120.1(4) 3_656 . ?
O7 C4 O4 123.6(7) 3_656 . ?
O7 C4 C5 121.1(7) 3_656 . ?
O4 C4 C5 115.4(6) . . ?
O10 C5 C4 115.5(7) . . ?
C5 O10 C6 112.7(7) . . ?
C7 O2 Ru2 120.0(5) . . ?
C7 O8 Ru2 117.1(4) 3_556 . ?
O2 C7 O8 124.0(7) . 3_556 ?
O2 C7 C8 120.3(7) . . ?
O8 C7 C8 115.6(6) 3_556 . ?
O11 C8 C7 110.8(6) . . ?
C8 O11 C9 112.3(6) . . ?
C10 O5 Ru2 118.9(5) . . ?
C10 O6 Ru2 116.6(5) 3_556 . ?
O5 C10 O6 125.6(7) . 3_556 ?
O5 C10 C11 119.3(7) . . ?
O6 C10 C11 115.1(7) 3_556 . ?
O12 C11 C10 114.6(7) . . ?
C11 O12 C12 112.9(7) . . ?

loop_
_geom_bond_atom_site_label_1
_geom_bond_atom_site_label_2
_geom_bond_distance
_geom_bond_site_symmetry_2
_geom_bond_publ_flag
Ru1 O1 2.018(5) . ?
Ru1 O3 2.023(5) . ?
Ru1 O4 2.022(5) . ?
Ru1 O7 2.029(5) . ?
Ru1 Ru1 2.2896(12) 3_656 ?
Ru1 Cl1 2.569(2) . ?
Ru2 O8 2.021(5) . ?
Ru2 O5 2.024(5) . ?
Ru2 O2 2.026(5) . ?
Ru2 O6 2.025(5) . ?
Ru2 Ru2 2.2865(12) 3_556 ?
Ru2 Cl1 2.565(2) . ?
O1 C1 1.285(9) 3_656 ?
O3 C1 1.266(9) . ?
C1 O1 1.285(9) 3_656 ?
C1 C2 1.483(10) . ?
C2 O9 1.413(9) . ?
O9 C3 1.415(11) . ?
O4 C4 1.278(9) . ?
O7 C4 1.253(9) 3_656 ?
C4 O7 1.253(9) 3_656 ?
C4 C5 1.499(11) . ?
C5 O10 1.402(10) . ?
O10 C6 1.413(11) . ?
O2 C7 1.253(8) . ?
O8 C7 1.287(9) 3_556 ?
C7 O8 1.287(9) 3_556 ?
C7 C8 1.481(10) . ?
C8 O11 1.412(9) . ?
O11 C9 1.420(10) . ?
O5 C10 1.251(9) . ?
O6 C10 1.270(9) 3_556 ?
C10 O6 1.270(9) 3_556 ?
C10 C11 1.512(11) . ?
C11 O12 1.395(10) . ?
O12 C12 1.426(12) . ?

loop_
_geom_torsion_atom_site_label_1
_geom_torsion_atom_site_label_2
_geom_torsion_atom_site_label_3
_geom_torsion_atom_site_label_4
_geom_torsion
_geom_torsion_site_symmetry_1
_geom_torsion_site_symmetry_2
_geom_torsion_site_symmetry_3
_geom_torsion_site_symmetry_4
_geom_torsion_publ_flag
O8 Ru2 Cl1 Ru1 157.7(2) . . . . ?
O5 Ru2 Cl1 Ru1 69.4(2) . . . . ?
O2 Ru2 Cl1 Ru1 -24.3(2) . . . . ?
O6 Ru2 Cl1 Ru1 -112.6(2) . . . . ?
Ru2 Ru2 Cl1 Ru1 55.7(11) 3_556 . . . ?
O1 Ru1 Cl1 Ru2 159.4(2) . . . . ?
O3 Ru1 Cl1 Ru2 -22.9(2) . . . . ?
O4 Ru1 Cl1 Ru2 -111.1(2) . . . . ?
O7 Ru1 Cl1 Ru2 70.8(2) . . . . ?
Ru1 Ru1 Cl1 Ru2 93.1(14) 3_656 . . . ?
O3 Ru1 O1 C1 62.7(44) . . . 3_656 ?
O4 Ru1 O1 C1 92.4(5) . . . 3_656 ?
O7 Ru1 O1 C1 -85.9(5) . . . 3_656 ?
Ru1 Ru1 O1 C1 2.3(5) 3_656 . . 3_656 ?
Cl1 Ru1 O1 C1 -175.7(5) . . . 3_656 ?
O1 Ru1 O3 C1 -63.6(44) . . . . ?
O4 Ru1 O3 C1 -93.3(5) . . . . ?
O7 Ru1 O3 C1 85.0(5) . . . . ?
Ru1 Ru1 O3 C1 -3.1(5) 3_656 . . . ?
Cl1 Ru1 O3 C1 175.0(5) . . . . ?
Ru1 O3 C1 O1 2.2(10) . . . 3_656 ?
Ru1 O3 C1 C2 -179.8(6) . . . . ?
O3 C1 C2 O9 13.8(11) . . . . ?
O1 C1 C2 O9 -168.1(6) 3_656 . . . ?
C1 C2 O9 C3 178.0(7) . . . . ?
O1 Ru1 O4 C4 -93.9(5) . . . . ?
O3 Ru1 O4 C4 84.8(5) . . . . ?
O7 Ru1 O4 C4 -50.0(47) . . . . ?
Ru1 Ru1 O4 C4 -3.5(5) 3_656 . . . ?
Cl1 Ru1 O4 C4 177.4(5) . . . . ?
O1 Ru1 O7 C4 91.1(5) . . . 3_656 ?
O3 Ru1 O7 C4 -87.5(5) . . . 3_656 ?
O4 Ru1 O7 C4 47.2(47) . . . 3_656 ?
Ru1 Ru1 O7 C4 0.7(5) 3_656 . . 3_656 ?
Cl1 Ru1 O7 C4 179.9(5) . . . 3_656 ?
Ru1 O4 C4 O7 4.0(10) . . . 3_656 ?
Ru1 O4 C4 C5 -176.8(5) . . . . ?
O7 C4 C5 O10 -7.9(12) 3_656 . . . ?
O4 C4 C5 O10 172.9(7) . . . . ?
C4 C5 O10 C6 74.9(10) . . . . ?
O8 Ru2 O2 C7 -61.9(48) . . . . ?
O5 Ru2 O2 C7 84.6(5) . . . . ?
O6 Ru2 O2 C7 -94.0(5) . . . . ?
Ru2 Ru2 O2 C7 -3.8(5) 3_556 . . . ?
Cl1 Ru2 O2 C7 173.4(5) . . . . ?
O5 Ru2 O8 C7 -87.4(5) . . . 3_556 ?
O2 Ru2 O8 C7 59.2(49) . . . 3_556 ?
O6 Ru2 O8 C7 91.3(5) . . . 3_556 ?
Ru2 Ru2 O8 C7 1.1(5) 3_556 . . 3_556 ?
Cl1 Ru2 O8 C7 -176.1(5) . . . 3_556 ?
Ru2 O2 C7 O8 4.1(10) . . . 3_556 ?
Ru2 O2 C7 C8 -179.7(5) . . . . ?
O2 C7 C8 O11 14.9(11) . . . . ?
O8 C7 C8 O11 -168.5(7) 3_556 . . . ?
C7 C8 O11 C9 177.2(7) . . . . ?
O8 Ru2 O5 C10 91.2(5) . . . . ?
O2 Ru2 O5 C10 -87.5(5) . . . . ?
O6 Ru2 O5 C10 57.5(50) . . . . ?
Ru2 Ru2 O5 C10 0.6(5) 3_556 . . . ?
Cl1 Ru2 O5 C10 -178.7(5) . . . . ?
O8 Ru2 O6 C10 -94.5(5) . . . 3_556 ?
O5 Ru2 O6 C10 -60.8(50) . . . 3_556 ?
O2 Ru2 O6 C10 84.3(5) . . . 3_556 ?
Ru2 Ru2 O6 C10 -3.9(5) 3_556 . . 3_556 ?
Cl1 Ru2 O6 C10 175.5(5) . . . 3_556 ?
Ru2 O5 C10 O6 2.5(10) . . . 3_556 ?
Ru2 O5 C10 C11 -177.2(6) . . . . ?
O5 C10 C11 O12 6.9(12) . . . . ?
O6 C10 C11 O12 -172.9(7) 3_556 . . . ?
C10 C11 O12 C12 -78.8(10) . . . . ?
